data_1536530
loop_
_publ_author_name
'Peschel, B.'
'Babel, D.'
'Molinier, M.'

_publ_section_title
;
 Kristallstrukturbestimmungen an vier monoklinen Weberiten Na2 M(II)
 M(III) F7 (M(II)=Fe, Co; M(III)= V, Cr)
;
_journal_name_full 'Zeitschrift fuer Anorganische und Allgemeine Chemie'
_journal_page_first 1573
_journal_page_last 1581
_journal_volume 621
_journal_year 1995
_chemical_formula_sum 'Co F7 Na2 V'
_chemical_name_systematic 'Na2 (Co V F7)'
_space_group_IT_number 15
_symmetry_space_group_name_Hall '-C 2yc'
_symmetry_space_group_name_H-M 'C 1 2/c 1'
_cell_angle_alpha 90
_cell_angle_beta 100.02
_cell_angle_gamma 90
_cell_formula_units_Z 16
_cell_length_a 12.703
_cell_length_b 7.391
_cell_length_c 24.651
_cell_volume 2279.128
_citation_journal_id_ASTM ZAACAB
_cod_data_source_file Peschel_ZAACAB_1995_1796.cif
_cod_data_source_block Co1F7Na2V1
_cod_original_formula_sum 'Co1 F7 Na2 V1'
_cod_database_code 1536530

loop_
_symmetry_equiv_pos_as_xyz
x,y,z
-x,y,-z+1/2
-x,-y,-z
x,-y,z-1/2
x+1/2,y+1/2,z
-x+1/2,y+1/2,-z+1/2
-x+1/2,-y+1/2,-z
x+1/2,-y+1/2,z-1/2

loop_
_atom_site_label
_atom_site_type_symbol
_atom_site_fract_x
_atom_site_fract_y
_atom_site_fract_z
_atom_site_occupancy
_atom_site_U_iso_or_equiv
F9 F-1 0.27752 0.1841 0.15347 1 0.0
F3 F-1 0.48519 0.2118 0.14153 1 0.0
F11 F-1 0.33125 0.4574 0.03288 1 0.0
F13 F-1 0.16613 0.8031 0.20441 1 0.0
V1 V+3 0.25 0.25 0 1 0.0
F12 F-1 0.08166 0.0587 0.29121 1 0.0
Na2 Na+1 0 0.5 0 1 0.0
Na5 Na+1 0.25313 0.0387 0.25188 1 0.0
Na3 Na+1 0.25 0.25 0.5 1 0.0
Na4 Na+1 0.5 0.278 0.25 1 0.0
Na6 Na+1 0.37379 0.5085 0.1216 1 0.0
F1 F-1 0.3366 0.08 0.04716 1 0.0
Co2 Co+2 0.12665 0.26038 0.12599 1 0.0
Na1 Na+1 0 0 0 1 0.0
Co1 Co+2 0.37735 0.00858 0.12756 1 0.0
F8 F-1 0.17967 0.517 0.14106 1 0.0
V3 V+3 0.12625 0.76163 0.12568 1 0.0
F14 F-1 0.08708 0.7222 0.04707 1 0.0
F10 F-1 -0.02443 0.3335 0.10013 1 0.0
F2 F-1 0.4195 -0.0578 0.20912 1 0.0
F6 F-1 0.11284 0.2507 0.20632 1 0.0
F5 F-1 0.1414 0.276 0.04586 1 0.0
F7 F-1 0.07178 0.005 0.10998 1 0.0
F4 F-1 0.26819 -0.1918 0.11114 1 0.0
V2 V+3 0 0.24702 0.25 1 0.0
